data_7007727
loop_
_publ_author_name
'Hill, Nicholas J.'
'Reeske, Gregor'
'Moore, Jennifer A.'
'Cowley, Alan H.'

_publ_section_title
;
 Complexes of 1,2-bis(aryl-imino)acenaphthene (Ar-BIAN) ligands with
 some heavy p-block elements.
;
_journal_issue 40
_journal_name_full 'Dalton transactions (Cambridge, England : 2003)'
_journal_page_first 4838
_journal_page_last 4844
_journal_paper_doi 10.1039/b609737e
_journal_year 2006
_chemical_formula_moiety 'C36 H40 N2, Cl3 Sb'
_chemical_formula_sum 'C36 H40 Cl3 N2 Sb'
_chemical_formula_weight 728.81
_space_group_IT_number 15
_symmetry_cell_setting monoclinic
_symmetry_space_group_name_Hall '-C 2yc'
_symmetry_space_group_name_H-M 'C 1 2/c 1'
_atom_sites_solution_hydrogens geom
_atom_sites_solution_primary direct
_atom_sites_solution_secondary difmap
_audit_creation_method
;
manual editing of the .cif file
created by SHELXTL Ver. 6.10
;
_cell_angle_alpha 90.00
_cell_angle_beta 106.8870(10)
_cell_angle_gamma 90.00
_cell_formula_units_Z 8
_cell_length_a 34.4781(6)
_cell_length_b 10.9074(2)
_cell_length_c 22.4939(5)
_cell_measurement_temperature 153(2)
_cell_volume 8094.4(3)
_computing_cell_refinement 'Collect software, Nonius B.V. 1998'
_computing_data_collection 'Collect software, Nonius B.V. 1998'
_computing_data_reduction
;
DENZO and Scalepack (Otwinoski and Minor, 1997)
;
_computing_molecular_graphics 'XP SHELXTL/PC, Siemens Analytical'
_computing_structure_refinement 'XL SHELXTL/PC, Siemens Analytical'
_computing_structure_solution
;
SIR97 - Altomare A., Burla M.C., Camalli M., Cascarano G.L., Giacovazzo C.,
Guagliardi A., Moliterni A.G.G., Polidori G.,Spagna R.
;
_diffrn_ambient_temperature 153(2)
_diffrn_measured_fraction_theta_full 0.897
_diffrn_measured_fraction_theta_max 0.897
_diffrn_measurement_device_type 'Nonius Kappa CCD'
_diffrn_measurement_method \w-scan
_diffrn_radiation_monochromator graphite
_diffrn_radiation_source 'fine-focus sealed tube'
_diffrn_radiation_type MoK\a
_diffrn_radiation_wavelength 0.71073
_diffrn_reflns_av_R_equivalents 0.0314
_diffrn_reflns_av_sigmaI/netI 0.0638
_diffrn_reflns_limit_h_max 44
_diffrn_reflns_limit_h_min -44
_diffrn_reflns_limit_k_max 14
_diffrn_reflns_limit_k_min -12
_diffrn_reflns_limit_l_max 29
_diffrn_reflns_limit_l_min -29
_diffrn_reflns_number 12595
_diffrn_reflns_theta_full 27.49
_diffrn_reflns_theta_max 27.49
_diffrn_reflns_theta_min 1.23
_exptl_absorpt_coefficient_mu 0.903
_exptl_absorpt_correction_T_max 0.729
_exptl_absorpt_correction_T_min 0.707
_exptl_absorpt_correction_type multi-scan
_exptl_absorpt_process_details 'DENZO and Scalepack (Otwinoski and Minor, 1997)'
_exptl_crystal_colour orange
_exptl_crystal_density_diffrn 1.196
_exptl_crystal_density_method 'not measured'
_exptl_crystal_description block
_exptl_crystal_F_000 2976
_exptl_crystal_size_max 0.40
_exptl_crystal_size_mid 0.40
_exptl_crystal_size_min 0.35
_refine_diff_density_max 0.926
_refine_diff_density_min -0.776
_refine_diff_density_rms 0.130
_refine_ls_extinction_method none
_refine_ls_goodness_of_fit_ref 1.047
_refine_ls_hydrogen_treatment constr
_refine_ls_matrix_type full
_refine_ls_number_parameters 379
_refine_ls_number_reflns 8334
_refine_ls_number_restraints 0
_refine_ls_restrained_S_all 1.047
_refine_ls_R_factor_all 0.0743
_refine_ls_R_factor_gt 0.0484
_refine_ls_shift/su_max 0.003
_refine_ls_shift/su_mean 0.000
_refine_ls_structure_factor_coef Fsqd
_refine_ls_weighting_details 'calc w=1/[\s^2^(Fo^2^)+(0.0790P)^2^+0.0000P] where P=(Fo^2^+2Fc^2^)/3'
_refine_ls_weighting_scheme calc
_refine_ls_wR_factor_gt 0.1273
_refine_ls_wR_factor_ref 0.1382
_reflns_number_gt 5871
_reflns_number_total 8334
_reflns_threshold_expression >2sigma(I)
_cod_data_source_file b609737e.txt
_cod_data_source_block grnh066a
_cod_original_sg_symbol_Hall -C2yc
_cod_original_sg_symbol_H-M C2/c
_cod_database_code 7007727

loop_
_symmetry_equiv_pos_as_xyz
'x, y, z'
'-x, y, -z+1/2'
'x+1/2, y+1/2, z'
'-x+1/2, y+1/2, -z+1/2'
'-x, -y, -z'
'x, -y, z-1/2'
'-x+1/2, -y+1/2, -z'
'x+1/2, -y+1/2, z-1/2'

loop_
_atom_site_label
_atom_site_type_symbol
_atom_site_fract_x
_atom_site_fract_y
_atom_site_fract_z
_atom_site_U_iso_or_equiv
_atom_site_adp_type
_atom_site_occupancy
_atom_site_symmetry_multiplicity
_atom_site_calc_flag
_atom_site_refinement_flags
_atom_site_disorder_assembly
_atom_site_disorder_group
C1 C 0.64017(11) 0.1098(3) 0.78536(17) 0.0229(8) Uani 1 1 d . . .
C2 C 0.64142(11) 0.0256(3) 0.73380(17) 0.0241(8) Uani 1 1 d . . .
C3 C 0.64113(12) 0.0425(4) 0.67336(17) 0.0277(8) Uani 1 1 d . . .
H3 H 0.6404 0.1225 0.6564 0.033 Uiso 1 1 calc R . .
C4 C 0.64198(13) -0.0628(4) 0.63656(18) 0.0334(9) Uani 1 1 d . . .
H4 H 0.6418 -0.0517 0.5946 0.040 Uiso 1 1 calc R . .
C5 C 0.64305(14) -0.1793(4) 0.6593(2) 0.0374(10) Uani 1 1 d . . .
H5 H 0.6432 -0.2473 0.6330 0.045 Uiso 1 1 calc R . .
C6 C 0.64401(14) -0.1993(4) 0.7220(2) 0.0353(10) Uani 1 1 d . . .
C7 C 0.64625(19) -0.3139(4) 0.7520(2) 0.0540(15) Uani 1 1 d . . .
H7 H 0.6466 -0.3874 0.7296 0.065 Uiso 1 1 calc R . .
C8 C 0.6479(2) -0.3193(4) 0.8137(2) 0.0630(17) Uani 1 1 d . . .
H8 H 0.6497 -0.3973 0.8331 0.076 Uiso 1 1 calc R . .
C9 C 0.64692(16) -0.2129(4) 0.8495(2) 0.0464(13) Uani 1 1 d . . .
H9 H 0.6481 -0.2191 0.8921 0.056 Uiso 1 1 calc R . .
C10 C 0.64421(13) -0.1001(4) 0.82084(19) 0.0318(9) Uani 1 1 d . . .
C12 C 0.64183(11) 0.0281(3) 0.84118(17) 0.0245(8) Uani 1 1 d . . .
C11 C 0.64311(12) -0.0941(3) 0.75728(18) 0.0281(9) Uani 1 1 d . . .
C13 C 0.64249(12) 0.2995(3) 0.73706(18) 0.0239(8) Uani 1 1 d . . .
C14 C 0.68095(12) 0.3449(3) 0.73948(19) 0.0283(9) Uani 1 1 d . . .
C15 C 0.68428(14) 0.4125(4) 0.6890(2) 0.0362(10) Uani 1 1 d . . .
H15 H 0.7100 0.4442 0.6894 0.043 Uiso 1 1 calc R . .
C16 C 0.65124(15) 0.4352(4) 0.6380(2) 0.0418(11) Uani 1 1 d . . .
H16 H 0.6546 0.4775 0.6029 0.050 Uiso 1 1 calc R . .
C17 C 0.61359(14) 0.3960(4) 0.63868(19) 0.0376(10) Uani 1 1 d . . .
H17 H 0.5907 0.4165 0.6049 0.045 Uiso 1 1 calc R . .
C18 C 0.60810(12) 0.3261(3) 0.68831(18) 0.0297(9) Uani 1 1 d . . .
C19 C 0.71776(13) 0.3200(4) 0.7950(2) 0.0331(9) Uani 1 1 d . . .
H19 H 0.7072 0.3005 0.8309 0.040 Uiso 1 1 calc R . .
C20 C 0.74654(15) 0.4308(4) 0.8147(3) 0.0524(13) Uani 1 1 d . . .
H20A H 0.7693 0.4082 0.8507 0.079 Uiso 1 1 calc R . .
H20B H 0.7317 0.4996 0.8258 0.079 Uiso 1 1 calc R . .
H20C H 0.7569 0.4548 0.7802 0.079 Uiso 1 1 calc R . .
C21 C 0.74126(16) 0.2086(4) 0.7847(3) 0.0583(15) Uani 1 1 d . . .
H21A H 0.7646 0.1954 0.8213 0.087 Uiso 1 1 calc R . .
H21B H 0.7508 0.2219 0.7482 0.087 Uiso 1 1 calc R . .
H21C H 0.7236 0.1363 0.7780 0.087 Uiso 1 1 calc R . .
C22 C 0.56632(13) 0.2852(4) 0.6878(2) 0.0423(11) Uani 1 1 d . . .
H22 H 0.5693 0.2250 0.7224 0.051 Uiso 1 1 calc R . .
C23 C 0.54175(15) 0.3963(5) 0.7006(2) 0.0578(14) Uani 1 1 d . . .
H23A H 0.5146 0.3691 0.7004 0.087 Uiso 1 1 calc R . .
H23B H 0.5394 0.4583 0.6682 0.087 Uiso 1 1 calc R . .
H23C H 0.5557 0.4318 0.7412 0.087 Uiso 1 1 calc R . .
C24 C 0.54252(15) 0.2227(5) 0.6272(3) 0.0580(14) Uani 1 1 d . . .
H24A H 0.5158 0.1981 0.6300 0.087 Uiso 1 1 calc R . .
H24B H 0.5573 0.1500 0.6202 0.087 Uiso 1 1 calc R . .
H24C H 0.5392 0.2799 0.5925 0.087 Uiso 1 1 calc R . .
C25 C 0.65261(12) -0.0106(3) 0.94707(17) 0.0250(8) Uani 1 1 d . . .
C26 C 0.69308(13) -0.0314(4) 0.97812(18) 0.0312(9) Uani 1 1 d . . .
C27 C 0.70223(14) -0.1169(4) 1.0262(2) 0.0389(10) Uani 1 1 d . . .
H27 H 0.7298 -0.1333 1.0478 0.047 Uiso 1 1 calc R . .
C28 C 0.67222(15) -0.1781(4) 1.0431(2) 0.0392(11) Uani 1 1 d . . .
H28 H 0.6790 -0.2376 1.0753 0.047 Uiso 1 1 calc R . .
C29 C 0.63205(15) -0.1519(4) 1.01268(19) 0.0355(10) Uani 1 1 d . . .
H29 H 0.6114 -0.1928 1.0253 0.043 Uiso 1 1 calc R . .
C30 C 0.62097(13) -0.0675(4) 0.96418(18) 0.0322(9) Uani 1 1 d . . .
C31 C 0.72731(12) 0.0370(4) 0.9614(2) 0.0369(10) Uani 1 1 d . . .
H31 H 0.7146 0.1062 0.9333 0.044 Uiso 1 1 calc R . .
C32 C 0.75679(15) 0.0926(5) 1.0185(3) 0.0578(14) Uani 1 1 d . . .
H32A H 0.7420 0.1442 1.0402 0.087 Uiso 1 1 calc R . .
H32B H 0.7767 0.1426 1.0060 0.087 Uiso 1 1 calc R . .
H32C H 0.7708 0.0270 1.0463 0.087 Uiso 1 1 calc R . .
C33 C 0.74861(17) -0.0450(5) 0.9255(3) 0.0660(16) Uani 1 1 d . . .
H33A H 0.7285 -0.0790 0.8890 0.099 Uiso 1 1 calc R . .
H33B H 0.7624 -0.1120 0.9524 0.099 Uiso 1 1 calc R . .
H33C H 0.7685 0.0035 0.9121 0.099 Uiso 1 1 calc R . .
C34 C 0.57643(14) -0.0414(5) 0.9317(2) 0.0453(12) Uani 1 1 d . . .
H34 H 0.5747 0.0135 0.8954 0.054 Uiso 1 1 calc R . .
C35 C 0.55642(16) 0.0247(5) 0.9764(3) 0.0621(15) Uani 1 1 d . . .
H35A H 0.5278 0.0406 0.9547 0.093 Uiso 1 1 calc R . .
H35B H 0.5704 0.1026 0.9899 0.093 Uiso 1 1 calc R . .
H35C H 0.5584 -0.0273 1.0127 0.093 Uiso 1 1 calc R . .
C36 C 0.5530(2) -0.1600(6) 0.9077(3) 0.084(2) Uani 1 1 d . . .
H36A H 0.5246 -0.1403 0.8872 0.126 Uiso 1 1 calc R . .
H36B H 0.5548 -0.2154 0.9427 0.126 Uiso 1 1 calc R . .
H36C H 0.5649 -0.1998 0.8779 0.126 Uiso 1 1 calc R . .
Cl1 Cl 0.64618(4) 0.25289(10) 1.01351(5) 0.0413(3) Uani 1 1 d . . .
Cl2 Cl 0.57110(3) 0.27868(12) 0.86811(6) 0.0448(3) Uani 1 1 d . . .
Cl3 Cl 0.62824(4) 0.52347(10) 0.93620(6) 0.0537(3) Uani 1 1 d . . .
N1 N 0.63976(9) 0.2255(3) 0.78973(14) 0.0212(6) Uani 1 1 d . . .
N2 N 0.64370(9) 0.0742(3) 0.89525(14) 0.0229(7) Uani 1 1 d . . .
Sb1 Sb 0.640714(8) 0.31171(2) 0.909565(11) 0.02623(11) Uani 1 1 d . . .

loop_
_atom_site_aniso_label
_atom_site_aniso_U_11
_atom_site_aniso_U_22
_atom_site_aniso_U_33
_atom_site_aniso_U_23
_atom_site_aniso_U_13
_atom_site_aniso_U_12
C1 0.0222(19) 0.027(2) 0.0212(19) -0.0015(15) 0.0084(15) -0.0003(16)
C2 0.024(2) 0.026(2) 0.0224(19) 0.0000(15) 0.0073(15) 0.0006(16)
C3 0.036(2) 0.026(2) 0.023(2) 0.0038(16) 0.0121(17) 0.0061(17)
C4 0.048(3) 0.037(2) 0.0186(19) -0.0020(17) 0.0148(18) 0.006(2)
C5 0.057(3) 0.034(2) 0.023(2) -0.0089(18) 0.015(2) 0.001(2)
C6 0.054(3) 0.026(2) 0.033(2) -0.0044(17) 0.023(2) -0.0031(19)
C7 0.107(5) 0.025(2) 0.043(3) -0.008(2) 0.042(3) -0.005(3)
C8 0.137(6) 0.018(2) 0.045(3) 0.004(2) 0.045(4) 0.001(3)
C9 0.092(4) 0.026(2) 0.029(2) 0.0009(18) 0.029(3) -0.005(2)
C10 0.046(3) 0.022(2) 0.031(2) -0.0015(16) 0.0163(19) -0.0004(18)
C12 0.027(2) 0.026(2) 0.022(2) 0.0014(15) 0.0099(16) -0.0024(16)
C11 0.042(2) 0.023(2) 0.024(2) -0.0015(16) 0.0164(18) -0.0005(17)
C13 0.034(2) 0.0178(18) 0.024(2) 0.0031(14) 0.0142(16) 0.0052(16)
C14 0.038(2) 0.0222(19) 0.032(2) -0.0008(16) 0.0214(19) 0.0008(17)
C15 0.050(3) 0.029(2) 0.038(2) -0.0004(18) 0.026(2) -0.005(2)
C16 0.072(4) 0.030(2) 0.031(2) 0.0058(19) 0.026(2) 0.012(2)
C17 0.053(3) 0.030(2) 0.026(2) 0.0024(17) 0.006(2) 0.016(2)
C18 0.036(2) 0.028(2) 0.023(2) -0.0006(16) 0.0064(17) 0.0084(17)
C19 0.031(2) 0.033(2) 0.036(2) 0.0039(18) 0.0105(18) -0.0034(18)
C20 0.048(3) 0.044(3) 0.064(3) 0.004(2) 0.013(3) -0.010(2)
C21 0.045(3) 0.046(3) 0.078(4) 0.000(3) 0.008(3) 0.013(2)
C22 0.035(3) 0.049(3) 0.038(3) 0.009(2) 0.004(2) 0.008(2)
C23 0.047(3) 0.079(4) 0.049(3) -0.003(3) 0.016(2) 0.017(3)
C24 0.042(3) 0.071(4) 0.050(3) -0.012(3) -0.003(2) 0.003(3)
C25 0.044(2) 0.0166(18) 0.0183(19) -0.0011(14) 0.0145(17) -0.0036(17)
C26 0.044(3) 0.026(2) 0.025(2) -0.0006(16) 0.0131(19) 0.0019(18)
C27 0.050(3) 0.032(2) 0.036(2) 0.0034(19) 0.016(2) 0.012(2)
C28 0.064(3) 0.024(2) 0.033(2) 0.0078(18) 0.020(2) 0.005(2)
C29 0.060(3) 0.026(2) 0.028(2) -0.0012(17) 0.026(2) -0.007(2)
C30 0.050(3) 0.025(2) 0.025(2) -0.0045(16) 0.0157(19) -0.0091(19)
C31 0.031(2) 0.044(3) 0.036(2) 0.011(2) 0.0110(19) 0.008(2)
C32 0.038(3) 0.069(4) 0.060(3) 0.015(3) 0.004(2) -0.011(3)
C33 0.063(4) 0.075(4) 0.074(4) 0.004(3) 0.042(3) 0.013(3)
C34 0.044(3) 0.060(3) 0.031(2) 0.008(2) 0.010(2) -0.018(2)
C35 0.047(3) 0.083(4) 0.060(4) 0.016(3) 0.022(3) 0.011(3)
C36 0.073(4) 0.104(5) 0.068(4) -0.014(4) 0.010(3) -0.041(4)
Cl1 0.0733(8) 0.0312(6) 0.0229(5) 0.0014(4) 0.0195(5) -0.0027(5)
Cl2 0.0290(6) 0.0631(8) 0.0435(7) 0.0008(5) 0.0123(5) 0.0038(5)
Cl3 0.0847(10) 0.0246(6) 0.0657(8) 0.0056(5) 0.0439(8) 0.0062(6)
N1 0.0219(17) 0.0239(16) 0.0175(16) 0.0016(12) 0.0053(13) 0.0001(13)
N2 0.0195(16) 0.0264(17) 0.0192(16) -0.0019(13) -0.0001(12) -0.0028(13)
Sb1 0.03261(18) 0.02661(15) 0.02144(15) 0.00181(11) 0.01093(11) -0.00121(11)

loop_
_atom_type_symbol
_atom_type_description
_atom_type_scat_dispersion_real
_atom_type_scat_dispersion_imag
_atom_type_scat_source
C C 0.0033 0.0016 'International Tables Vol C Tables 4.2.6.8 and 6.1.1.4'
H H 0.0000 0.0000 'International Tables Vol C Tables 4.2.6.8 and 6.1.1.4'
Cl Cl 0.1484 0.1585 'International Tables Vol C Tables 4.2.6.8 and 6.1.1.4'
N N 0.0061 0.0033 'International Tables Vol C Tables 4.2.6.8 and 6.1.1.4'
Sb Sb -0.5866 1.5461 'International Tables Vol C Tables 4.2.6.8 and 6.1.1.4'

loop_
_geom_angle_atom_site_label_1
_geom_angle_atom_site_label_2
_geom_angle_atom_site_label_3
_geom_angle
_geom_angle_site_symmetry_1
_geom_angle_site_symmetry_3
_geom_angle_publ_flag
N1 C1 C2 132.7(3) . . ?
N1 C1 C12 121.1(3) . . ?
C2 C1 C12 106.1(3) . . ?
C3 C2 C11 119.1(3) . . ?
C3 C2 C1 134.2(4) . . ?
C11 C2 C1 106.7(3) . . ?
C2 C3 C4 118.4(4) . . ?
C2 C3 H3 120.8 . . ?
C4 C3 H3 120.8 . . ?
C5 C4 C3 122.4(3) . . ?
C5 C4 H4 118.8 . . ?
C3 C4 H4 118.8 . . ?
C4 C5 C6 120.4(4) . . ?
C4 C5 H5 119.8 . . ?
C6 C5 H5 119.8 . . ?
C11 C6 C7 117.4(4) . . ?
C11 C6 C5 116.1(4) . . ?
C7 C6 C5 126.5(4) . . ?
C8 C7 C6 120.2(4) . . ?
C8 C7 H7 119.9 . . ?
C6 C7 H7 119.9 . . ?
C7 C8 C9 122.5(4) . . ?
C7 C8 H8 118.7 . . ?
C9 C8 H8 118.7 . . ?
C10 C9 C8 118.3(4) . . ?
C10 C9 H9 120.9 . . ?
C8 C9 H9 120.9 . . ?
C9 C10 C11 119.3(4) . . ?
C9 C10 C12 134.4(4) . . ?
C11 C10 C12 106.2(3) . . ?
N2 C12 C10 131.4(3) . . ?
N2 C12 C1 121.6(3) . . ?
C10 C12 C1 106.8(3) . . ?
C6 C11 C2 123.7(3) . . ?
C6 C11 C10 122.3(4) . . ?
C2 C11 C10 114.0(3) . . ?
C18 C13 C14 122.5(3) . . ?
C18 C13 N1 120.9(3) . . ?
C14 C13 N1 116.6(3) . . ?
C15 C14 C13 117.3(4) . . ?
C15 C14 C19 121.3(4) . . ?
C13 C14 C19 121.5(3) . . ?
C16 C15 C14 122.0(4) . . ?
C16 C15 H15 119.0 . . ?
C14 C15 H15 119.0 . . ?
C17 C16 C15 119.3(4) . . ?
C17 C16 H16 120.4 . . ?
C15 C16 H16 120.4 . . ?
C16 C17 C18 121.5(4) . . ?
C16 C17 H17 119.2 . . ?
C18 C17 H17 119.2 . . ?
C13 C18 C17 117.2(4) . . ?
C13 C18 C22 122.6(4) . . ?
C17 C18 C22 120.2(4) . . ?
C21 C19 C14 111.9(4) . . ?
C21 C19 C20 110.1(4) . . ?
C14 C19 C20 114.1(4) . . ?
C21 C19 H19 106.8 . . ?
C14 C19 H19 106.8 . . ?
C20 C19 H19 106.8 . . ?
C19 C20 H20A 109.5 . . ?
C19 C20 H20B 109.5 . . ?
H20A C20 H20B 109.5 . . ?
C19 C20 H20C 109.5 . . ?
H20A C20 H20C 109.5 . . ?
H20B C20 H20C 109.5 . . ?
C19 C21 H21A 109.5 . . ?
C19 C21 H21B 109.5 . . ?
H21A C21 H21B 109.5 . . ?
C19 C21 H21C 109.5 . . ?
H21A C21 H21C 109.5 . . ?
H21B C21 H21C 109.5 . . ?
C18 C22 C24 113.7(4) . . ?
C18 C22 C23 109.9(4) . . ?
C24 C22 C23 109.4(4) . . ?
C18 C22 H22 107.9 . . ?
C24 C22 H22 107.9 . . ?
C23 C22 H22 107.9 . . ?
C22 C23 H23A 109.5 . . ?
C22 C23 H23B 109.5 . . ?
H23A C23 H23B 109.5 . . ?
C22 C23 H23C 109.5 . . ?
H23A C23 H23C 109.5 . . ?
H23B C23 H23C 109.5 . . ?
C22 C24 H24A 109.5 . . ?
C22 C24 H24B 109.5 . . ?
H24A C24 H24B 109.5 . . ?
C22 C24 H24C 109.5 . . ?
H24A C24 H24C 109.5 . . ?
H24B C24 H24C 109.5 . . ?
C26 C25 C30 122.6(3) . . ?
C26 C25 N2 117.2(3) . . ?
C30 C25 N2 120.2(4) . . ?
C25 C26 C27 118.0(4) . . ?
C25 C26 C31 122.0(3) . . ?
C27 C26 C31 120.0(4) . . ?
C28 C27 C26 121.4(4) . . ?
C28 C27 H27 119.3 . . ?
C26 C27 H27 119.3 . . ?
C27 C28 C29 119.3(4) . . ?
C27 C28 H28 120.4 . . ?
C29 C28 H28 120.4 . . ?
C28 C29 C30 122.0(4) . . ?
C28 C29 H29 119.0 . . ?
C30 C29 H29 119.0 . . ?
C29 C30 C25 116.7(4) . . ?
C29 C30 C34 120.5(4) . . ?
C25 C30 C34 122.8(4) . . ?
C32 C31 C33 112.1(4) . . ?
C32 C31 C26 111.2(4) . . ?
C33 C31 C26 111.6(4) . . ?
C32 C31 H31 107.3 . . ?
C33 C31 H31 107.3 . . ?
C26 C31 H31 107.3 . . ?
C31 C32 H32A 109.5 . . ?
C31 C32 H32B 109.5 . . ?
H32A C32 H32B 109.5 . . ?
C31 C32 H32C 109.5 . . ?
H32A C32 H32C 109.5 . . ?
H32B C32 H32C 109.5 . . ?
C31 C33 H33A 109.5 . . ?
C31 C33 H33B 109.5 . . ?
H33A C33 H33B 109.5 . . ?
C31 C33 H33C 109.5 . . ?
H33A C33 H33C 109.5 . . ?
H33B C33 H33C 109.5 . . ?
C30 C34 C36 111.4(5) . . ?
C30 C34 C35 110.6(4) . . ?
C36 C34 C35 109.4(4) . . ?
C30 C34 H34 108.5 . . ?
C36 C34 H34 108.5 . . ?
C35 C34 H34 108.5 . . ?
C34 C35 H35A 109.5 . . ?
C34 C35 H35B 109.5 . . ?
H35A C35 H35B 109.5 . . ?
C34 C35 H35C 109.5 . . ?
H35A C35 H35C 109.5 . . ?
H35B C35 H35C 109.5 . . ?
C34 C36 H36A 109.5 . . ?
C34 C36 H36B 109.5 . . ?
H36A C36 H36B 109.5 . . ?
C34 C36 H36C 109.5 . . ?
H36A C36 H36C 109.5 . . ?
H36B C36 H36C 109.5 . . ?
C1 N1 C13 118.9(3) . . ?
C1 N1 Sb1 113.9(2) . . ?
C13 N1 Sb1 126.9(2) . . ?
C12 N2 C25 116.6(3) . . ?
C12 N2 Sb1 120.3(2) . . ?
C25 N2 Sb1 122.6(2) . . ?
Cl2 Sb1 Cl1 97.44(4) . . ?
Cl2 Sb1 Cl3 90.57(5) . . ?
Cl1 Sb1 Cl3 89.04(4) . . ?
Cl2 Sb1 N2 82.58(7) . . ?
Cl1 Sb1 N2 81.91(7) . . ?
Cl3 Sb1 N2 167.81(7) . . ?
Cl2 Sb1 N1 80.97(7) . . ?
Cl1 Sb1 N1 144.85(7) . . ?
Cl3 Sb1 N1 125.97(7) . . ?
N2 Sb1 N1 63.01(9) . . ?

loop_
_geom_bond_atom_site_label_1
_geom_bond_atom_site_label_2
_geom_bond_distance
_geom_bond_site_symmetry_2
_geom_bond_publ_flag
C1 N1 1.265(5) . ?
C1 C2 1.490(5) . ?
C1 C12 1.527(5) . ?
C2 C3 1.369(5) . ?
C2 C11 1.404(5) . ?
C3 C4 1.420(5) . ?
C3 H3 0.9500 . ?
C4 C5 1.367(6) . ?
C4 H4 0.9500 . ?
C5 C6 1.417(6) . ?
C5 H5 0.9500 . ?
C6 C11 1.401(5) . ?
C6 C7 1.412(6) . ?
C7 C8 1.372(7) . ?
C7 H7 0.9500 . ?
C8 C9 1.419(6) . ?
C8 H8 0.9500 . ?
C9 C10 1.379(6) . ?
C9 H9 0.9500 . ?
C10 C11 1.421(5) . ?
C10 C12 1.481(5) . ?
C12 N2 1.300(5) . ?
C13 C18 1.392(6) . ?
C13 C14 1.402(6) . ?
C13 N1 1.460(4) . ?
C14 C15 1.386(5) . ?
C14 C19 1.524(6) . ?
C15 C16 1.384(7) . ?
C15 H15 0.9500 . ?
C16 C17 1.371(6) . ?
C16 H16 0.9500 . ?
C17 C18 1.410(5) . ?
C17 H17 0.9500 . ?
C18 C22 1.505(6) . ?
C19 C21 1.516(6) . ?
C19 C20 1.544(6) . ?
C19 H19 1.0000 . ?
C20 H20A 0.9800 . ?
C20 H20B 0.9800 . ?
C20 H20C 0.9800 . ?
C21 H21A 0.9800 . ?
C21 H21B 0.9800 . ?
C21 H21C 0.9800 . ?
C22 C24 1.533(7) . ?
C22 C23 1.552(6) . ?
C22 H22 1.0000 . ?
C23 H23A 0.9800 . ?
C23 H23B 0.9800 . ?
C23 H23C 0.9800 . ?
C24 H24A 0.9800 . ?
C24 H24B 0.9800 . ?
C24 H24C 0.9800 . ?
C25 C26 1.386(6) . ?
C25 C30 1.403(5) . ?
C25 N2 1.449(5) . ?
C26 C27 1.394(6) . ?
C26 C31 1.533(6) . ?
C27 C28 1.374(6) . ?
C27 H27 0.9500 . ?
C28 C29 1.385(7) . ?
C28 H28 0.9500 . ?
C29 C30 1.393(6) . ?
C29 H29 0.9500 . ?
C30 C34 1.524(6) . ?
C31 C32 1.515(7) . ?
C31 C33 1.528(6) . ?
C31 H31 1.0000 . ?
C32 H32A 0.9800 . ?
C32 H32B 0.9800 . ?
C32 H32C 0.9800 . ?
C33 H33A 0.9800 . ?
C33 H33B 0.9800 . ?
C33 H33C 0.9800 . ?
C34 C36 1.536(7) . ?
C34 C35 1.552(7) . ?
C34 H34 1.0000 . ?
C35 H35A 0.9800 . ?
C35 H35B 0.9800 . ?
C35 H35C 0.9800 . ?
C36 H36A 0.9800 . ?
C36 H36B 0.9800 . ?
C36 H36C 0.9800 . ?
Cl1 Sb1 2.3787(10) . ?
Cl2 Sb1 2.3365(11) . ?
Cl3 Sb1 2.4554(11) . ?
N1 Sb1 2.846(3) . ?
N2 Sb1 2.617(3) . ?

loop_
_geom_torsion_atom_site_label_1
_geom_torsion_atom_site_label_2
_geom_torsion_atom_site_label_3
_geom_torsion_atom_site_label_4
_geom_torsion
_geom_torsion_site_symmetry_1
_geom_torsion_site_symmetry_2
_geom_torsion_site_symmetry_3
_geom_torsion_site_symmetry_4
_geom_torsion_publ_flag
N1 C1 C2 C3 -2.7(8) . . . . ?
C12 C1 C2 C3 -179.5(4) . . . . ?
N1 C1 C2 C11 177.5(4) . . . . ?
C12 C1 C2 C11 0.7(4) . . . . ?
C11 C2 C3 C4 0.9(6) . . . . ?
C1 C2 C3 C4 -178.9(4) . . . . ?
C2 C3 C4 C5 0.0(6) . . . . ?
C3 C4 C5 C6 -1.0(7) . . . . ?
C4 C5 C6 C11 1.0(7) . . . . ?
C4 C5 C6 C7 -178.2(5) . . . . ?
C11 C6 C7 C8 -0.6(8) . . . . ?
C5 C6 C7 C8 178.5(6) . . . . ?
C6 C7 C8 C9 0.8(10) . . . . ?
C7 C8 C9 C10 0.1(9) . . . . ?
C8 C9 C10 C11 -1.0(7) . . . . ?
C8 C9 C10 C12 178.8(5) . . . . ?
C9 C10 C12 N2 4.1(8) . . . . ?
C11 C10 C12 N2 -176.1(4) . . . . ?
C9 C10 C12 C1 179.0(5) . . . . ?
C11 C10 C12 C1 -1.2(4) . . . . ?
N1 C1 C12 N2 -1.4(6) . . . . ?
C2 C1 C12 N2 175.8(3) . . . . ?
N1 C1 C12 C10 -176.9(3) . . . . ?
C2 C1 C12 C10 0.3(4) . . . . ?
C7 C6 C11 C2 179.2(4) . . . . ?
C5 C6 C11 C2 -0.1(7) . . . . ?
C7 C6 C11 C10 -0.3(7) . . . . ?
C5 C6 C11 C10 -179.5(4) . . . . ?
C3 C2 C11 C6 -0.9(6) . . . . ?
C1 C2 C11 C6 179.0(4) . . . . ?
C3 C2 C11 C10 178.6(4) . . . . ?
C1 C2 C11 C10 -1.5(5) . . . . ?
C9 C10 C11 C6 1.1(7) . . . . ?
C12 C10 C11 C6 -178.8(4) . . . . ?
C9 C10 C11 C2 -178.4(4) . . . . ?
C12 C10 C11 C2 1.7(5) . . . . ?
C18 C13 C14 C15 -3.8(6) . . . . ?
N1 C13 C14 C15 178.2(3) . . . . ?
C18 C13 C14 C19 176.7(3) . . . . ?
N1 C13 C14 C19 -1.2(5) . . . . ?
C13 C14 C15 C16 0.1(6) . . . . ?
C19 C14 C15 C16 179.5(4) . . . . ?
C14 C15 C16 C17 3.9(6) . . . . ?
C15 C16 C17 C18 -4.3(6) . . . . ?
C14 C13 C18 C17 3.4(6) . . . . ?
N1 C13 C18 C17 -178.7(3) . . . . ?
C14 C13 C18 C22 -175.4(4) . . . . ?
N1 C13 C18 C22 2.5(6) . . . . ?
C16 C17 C18 C13 0.7(6) . . . . ?
C16 C17 C18 C22 179.6(4) . . . . ?
C15 C14 C19 C21 -85.2(5) . . . . ?
C13 C14 C19 C21 94.2(5) . . . . ?
C15 C14 C19 C20 40.7(5) . . . . ?
C13 C14 C19 C20 -140.0(4) . . . . ?
C13 C18 C22 C24 -130.9(4) . . . . ?
C17 C18 C22 C24 50.3(6) . . . . ?
C13 C18 C22 C23 106.1(4) . . . . ?
C17 C18 C22 C23 -72.7(5) . . . . ?
C30 C25 C26 C27 3.1(6) . . . . ?
N2 C25 C26 C27 -177.1(3) . . . . ?
C30 C25 C26 C31 -176.4(4) . . . . ?
N2 C25 C26 C31 3.4(5) . . . . ?
C25 C26 C27 C28 -0.7(6) . . . . ?
C31 C26 C27 C28 178.8(4) . . . . ?
C26 C27 C28 C29 -1.6(6) . . . . ?
C27 C28 C29 C30 1.7(6) . . . . ?
C28 C29 C30 C25 0.5(6) . . . . ?
C28 C29 C30 C34 179.8(4) . . . . ?
C26 C25 C30 C29 -3.0(5) . . . . ?
N2 C25 C30 C29 177.2(3) . . . . ?
C26 C25 C30 C34 177.7(4) . . . . ?
N2 C25 C30 C34 -2.1(6) . . . . ?
C25 C26 C31 C32 129.2(4) . . . . ?
C27 C26 C31 C32 -50.3(5) . . . . ?
C25 C26 C31 C33 -104.9(5) . . . . ?
C27 C26 C31 C33 75.6(5) . . . . ?
C29 C30 C34 C36 -54.2(5) . . . . ?
C25 C30 C34 C36 125.0(4) . . . . ?
C29 C30 C34 C35 67.7(5) . . . . ?
C25 C30 C34 C35 -113.1(4) . . . . ?
C2 C1 N1 C13 -2.8(6) . . . . ?
C12 C1 N1 C13 173.6(3) . . . . ?
C2 C1 N1 Sb1 -177.5(3) . . . . ?
C12 C1 N1 Sb1 -1.0(4) . . . . ?
C18 C13 N1 C1 84.2(4) . . . . ?
C14 C13 N1 C1 -97.8(4) . . . . ?
C18 C13 N1 Sb1 -102.0(4) . . . . ?
C14 C13 N1 Sb1 76.0(4) . . . . ?
C10 C12 N2 C25 5.3(6) . . . . ?
C1 C12 N2 C25 -169.0(3) . . . . ?
C10 C12 N2 Sb1 177.6(3) . . . . ?
C1 C12 N2 Sb1 3.4(5) . . . . ?
C26 C25 N2 C12 88.0(4) . . . . ?
C30 C25 N2 C12 -92.2(4) . . . . ?
C26 C25 N2 Sb1 -84.1(4) . . . . ?
C30 C25 N2 Sb1 95.7(4) . . . . ?
C12 N2 Sb1 Cl2 81.0(3) . . . . ?
C25 N2 Sb1 Cl2 -107.1(3) . . . . ?
C12 N2 Sb1 Cl1 179.7(3) . . . . ?
C25 N2 Sb1 Cl1 -8.5(3) . . . . ?
C12 N2 Sb1 Cl3 137.2(3) . . . . ?
C25 N2 Sb1 Cl3 -50.9(5) . . . . ?
C12 N2 Sb1 N1 -2.6(3) . . . . ?
C25 N2 Sb1 N1 169.3(3) . . . . ?
C1 N1 Sb1 Cl2 -84.4(2) . . . . ?
C13 N1 Sb1 Cl2 101.4(3) . . . . ?
C1 N1 Sb1 Cl1 5.7(3) . . . . ?
C13 N1 Sb1 Cl1 -168.4(2) . . . . ?
C1 N1 Sb1 Cl3 -168.5(2) . . . . ?
C13 N1 Sb1 Cl3 17.3(3) . . . . ?
C1 N1 Sb1 N2 1.8(2) . . . . ?
C13 N1 Sb1 N2 -172.3(3) . . . . ?
